data_7103208
loop_
_publ_author_name
'Liao, Rong-Tang'
'Yang, Woei-Chyuan'
'Thanasekaran, P'
'Tsai, Chen-Chuan'
'Sathiyendiran, M'
'Liu, Yen-Hsiang'
'Rajendran, T'
'Lin, Hsiu-Mei'
'Tseng, Tien-Wen'
'Lu, Kuang-Lieh'

_publ_section_title
;
 Rhenium-based molecular rectangular boxes with large inner cavity and
 high shape selectivity towards benzene molecule.
;
_journal_issue 27
_journal_name_full 'Chemical communications (Cambridge, England)'
_journal_page_first 3175
_journal_page_last 3177
_journal_paper_doi 10.1039/b802777c
_journal_year 2008
_chemical_formula_sum 'C53 H28 Cl4 N4 O20 Re4'
_chemical_formula_weight 1927.39
_chemical_name_systematic
;
?
;
_space_group_IT_number 14
_symmetry_cell_setting monoclinic
_symmetry_space_group_name_Hall '-P 2yn'
_symmetry_space_group_name_H-M 'P 1 21/n 1'
_atom_sites_solution_hydrogens geom
_atom_sites_solution_primary direct
_atom_sites_solution_secondary difmap
_audit_creation_method SHELXL-97
_cell_angle_alpha 90.00
_cell_angle_beta 104.0179(11)
_cell_angle_gamma 90.00
_cell_formula_units_Z 2
_cell_length_a 11.0200(2)
_cell_length_b 18.4422(5)
_cell_length_c 14.9444(4)
_cell_measurement_reflns_used all
_cell_measurement_temperature 150(1)
_cell_measurement_theta_max 27.50
_cell_measurement_theta_min 1.79
_cell_volume 2946.75(12)
_computing_cell_refinement DENZO-SMN
_computing_data_collection 'NONIUS COLLECT'
_computing_data_reduction DENZO-SMN
_computing_molecular_graphics SHELXTL
_computing_publication_material SHELXTL
_computing_structure_refinement 'SHELXL-97 (Sheldrick, 1997)'
_computing_structure_solution 'SHELXS-97 (Sheldrick, 1990)'
_diffrn_ambient_temperature 150(1)
_diffrn_measured_fraction_theta_full 0.997
_diffrn_measured_fraction_theta_max 0.997
_diffrn_measurement_device_type 'NONIUS KappaCCD'
_diffrn_measurement_method '\w scans'
_diffrn_radiation_monochromator graphite
_diffrn_radiation_source 'fine-focus sealed tube'
_diffrn_radiation_type MoK\a
_diffrn_radiation_wavelength 0.71073
_diffrn_reflns_av_R_equivalents 0.0909
_diffrn_reflns_av_sigmaI/netI 0.0908
_diffrn_reflns_limit_h_max 14
_diffrn_reflns_limit_h_min -14
_diffrn_reflns_limit_k_max 23
_diffrn_reflns_limit_k_min -20
_diffrn_reflns_limit_l_max 19
_diffrn_reflns_limit_l_min -17
_diffrn_reflns_number 18829
_diffrn_reflns_theta_full 27.50
_diffrn_reflns_theta_max 27.50
_diffrn_reflns_theta_min 1.79
_exptl_absorpt_coefficient_mu 8.448
_exptl_absorpt_correction_T_max 0.831
_exptl_absorpt_correction_T_min 0.367
_exptl_absorpt_correction_type multi-scan
_exptl_crystal_colour 'dark brown'
_exptl_crystal_density_diffrn 2.172
_exptl_crystal_density_method 'not measured'
_exptl_crystal_description plate
_exptl_crystal_F_000 1804
_exptl_crystal_size_max 0.40
_exptl_crystal_size_mid 0.15
_exptl_crystal_size_min 0.02
_refine_diff_density_max 2.127
_refine_diff_density_min -1.595
_refine_diff_density_rms 0.304
_refine_ls_extinction_coef 0.00153(16)
_refine_ls_extinction_expression Fc^*^=kFc[1+0.001xFc^2^\l^3^/sin(2\q)]^-1/4^
_refine_ls_extinction_method SHELXL
_refine_ls_goodness_of_fit_ref 1.126
_refine_ls_hydrogen_treatment mixed
_refine_ls_matrix_type full
_refine_ls_number_parameters 373
_refine_ls_number_reflns 6751
_refine_ls_number_restraints 4
_refine_ls_restrained_S_all 1.126
_refine_ls_R_factor_all 0.1116
_refine_ls_R_factor_gt 0.0630
_refine_ls_shift/su_max 0.004
_refine_ls_shift/su_mean 0.000
_refine_ls_structure_factor_coef Fsqd
_refine_ls_weighting_details 'calc w=1/[\s^2^(Fo^2^)+(0.0638P)^2^+16.6144P] where P=(Fo^2^+2Fc^2^)/3'
_refine_ls_weighting_scheme calc
_refine_ls_wR_factor_gt 0.1389
_refine_ls_wR_factor_ref 0.1654
_reflns_number_gt 4466
_reflns_number_total 6751
_reflns_threshold_expression >2sigma(I)
_cod_data_source_file b802777c.txt
_cod_data_source_block ic9448
_cod_depositor_comments
;
The following automatic conversions were performed:
'_symmetry_cell_setting' value 'Monoclinic' changed to 'monoclinic'
according to '/home/saulius/struct/CIF-dictionaries/cif_core.dic'
dictionary named 'cif_core.dic' version 2.4.1 from 2010-06-29.

Automatic conversion script
Id: cif_fix_enum 1527 2010-12-29 10:47:43Z saulius 
;
_cod_original_sg_symbol_H-M P2(1)/n
_cod_database_code 7103208

loop_
_symmetry_equiv_pos_as_xyz
'x, y, z'
'-x+1/2, y+1/2, -z+1/2'
'-x, -y, -z'
'x-1/2, -y-1/2, z-1/2'

loop_
_atom_site_label
_atom_site_type_symbol
_atom_site_fract_x
_atom_site_fract_y
_atom_site_fract_z
_atom_site_U_iso_or_equiv
_atom_site_adp_type
_atom_site_occupancy
_atom_site_symmetry_multiplicity
_atom_site_calc_flag
_atom_site_refinement_flags
_atom_site_disorder_assembly
_atom_site_disorder_group
Re1 Re 0.14782(4) 0.59837(3) 0.07205(3) 0.04179(18) Uani 1 1 d . . .
Re2 Re 0.65767(4) 0.27333(3) 0.15669(4) 0.0494(2) Uani 1 1 d . . .
Cl1 Cl 0.1975(3) 0.3293(2) 0.1510(3) 0.0704(10) Uani 1 1 d . . .
Cl2 Cl 0.6219(3) 0.55091(19) 0.1120(2) 0.0549(8) Uani 1 1 d . . .
O1 O -0.1302(7) 0.6083(5) 0.0695(6) 0.053(2) Uani 1 1 d . . .
O2 O 0.1405(10) 0.7632(5) 0.0447(8) 0.070(3) Uani 1 1 d . . .
O3 O 0.0806(7) 0.5731(5) -0.1365(7) 0.056(2) Uani 1 1 d . . .
O4 O 0.5818(10) 0.2396(7) -0.0521(8) 0.087(3) Uani 1 1 d . . .
O5 O 0.9366(9) 0.2533(6) 0.1724(8) 0.071(3) Uani 1 1 d . . .
O6 O 0.6528(10) 0.1095(6) 0.1916(9) 0.085(3) Uani 1 1 d . . .
O7 O 0.3444(7) 0.5776(4) 0.0887(6) 0.0436(19) Uani 1 1 d . . .
O8 O 0.1731(6) 0.4858(4) 0.1049(5) 0.0421(18) Uani 1 1 d . . .
O9 O 0.6399(7) 0.3889(5) 0.1372(6) 0.048(2) Uani 1 1 d . . .
O10 O 0.4667(7) 0.2981(4) 0.1539(5) 0.0448(19) Uani 1 1 d . . .
N1 N 0.1976(9) 0.6082(5) 0.2202(7) 0.044(2) Uani 1 1 d . . .
N2 N 0.3093(9) 0.6951(6) 0.6972(7) 0.051(3) Uani 1 1 d . . .
C1 C -0.0250(11) 0.6046(7) 0.0686(8) 0.044(3) Uani 1 1 d . . .
C2 C 0.1441(11) 0.7001(8) 0.0545(9) 0.050(3) Uani 1 1 d . . .
C3 C 0.1077(9) 0.5820(7) -0.0577(9) 0.041(3) Uani 1 1 d . . .
C4 C 0.6167(11) 0.2535(8) 0.0276(10) 0.052(3) Uani 1 1 d . . .
C5 C 0.8290(12) 0.2615(8) 0.1653(9) 0.055(3) Uani 1 1 d . . .
C6 C 0.6547(12) 0.1734(10) 0.1804(9) 0.062(4) Uani 1 1 d . . .
C7 C 0.3820(10) 0.5136(7) 0.1042(8) 0.039(3) Uani 1 1 d . . .
C8 C 0.2811(10) 0.4589(7) 0.1132(8) 0.041(3) Uani 1 1 d . . .
C9 C 0.3124(11) 0.3864(7) 0.1356(8) 0.043(3) Uani 1 1 d . . .
C10 C 0.4317(10) 0.3638(6) 0.1383(7) 0.035(2) Uani 1 1 d . . .
C11 C 0.5320(10) 0.4171(7) 0.1286(7) 0.041(3) Uani 1 1 d . . .
C12 C 0.5038(9) 0.4896(6) 0.1160(7) 0.037(2) Uani 1 1 d . . .
C13 C 0.3031(11) 0.6443(7) 0.2679(9) 0.050(3) Uani 1 1 d . . .
H13A H 0.3599 0.6623 0.2345 0.060 Uiso 1 1 calc R . .
C14 C 0.3297(11) 0.6557(7) 0.3613(9) 0.053(3) Uani 1 1 d . . .
H14A H 0.4059 0.6784 0.3917 0.064 Uiso 1 1 calc R . .
C15 C 0.2469(11) 0.6344(7) 0.4105(8) 0.048(3) Uani 1 1 d . A .
C16 C 0.1458(13) 0.5939(8) 0.3656(9) 0.061(4) Uani 1 1 d . . .
H16A H 0.0899 0.5740 0.3985 0.073 Uiso 1 1 calc R . .
C17 C 0.1273(14) 0.5830(8) 0.2750(9) 0.058(4) Uani 1 1 d . . .
H17A H 0.0569 0.5544 0.2464 0.069 Uiso 1 1 calc R . .
C18 C 0.361(2) 0.7307(15) 0.6460(16) 0.053(6) Uiso 0.59(3) 1 d P A 1
H18A H 0.4116 0.7714 0.6692 0.064 Uiso 0.59(3) 1 calc PR A 1
C19 C 0.343(3) 0.7093(16) 0.5528(17) 0.059(7) Uiso 0.59(3) 1 d P A 1
H19A H 0.3854 0.7362 0.5153 0.071 Uiso 0.59(3) 1 calc PR A 1
C18' C 0.402(4) 0.699(2) 0.647(2) 0.056(9) Uiso 0.41(3) 1 d P A 2
H18B H 0.4809 0.7184 0.6786 0.067 Uiso 0.41(3) 1 calc PR A 2
C19' C 0.390(3) 0.6776(18) 0.560(2) 0.047(8) Uiso 0.41(3) 1 d P A 2
H19B H 0.4578 0.6788 0.5314 0.056 Uiso 0.41(3) 1 calc PR A 2
C20 C 0.2704(11) 0.6531(7) 0.5130(8) 0.050(3) Uani 1 1 d . . .
C21 C 0.202(2) 0.6199(13) 0.5724(15) 0.047(6) Uiso 0.59(3) 1 d P A 1
H21A H 0.1382 0.5854 0.5481 0.057 Uiso 0.59(3) 1 calc PR A 1
C22 C 0.228(2) 0.6380(14) 0.6654(15) 0.046(6) Uiso 0.59(3) 1 d P A 1
H22A H 0.1903 0.6118 0.7065 0.055 Uiso 0.59(3) 1 calc PR A 1
C21' C 0.169(6) 0.658(3) 0.545(4) 0.081(18) Uiso 0.41(3) 1 d P A 2
H21B H 0.0860 0.6504 0.5097 0.097 Uiso 0.41(3) 1 calc PR A 2
C22' C 0.203(4) 0.674(3) 0.639(3) 0.077(13) Uiso 0.41(3) 1 d P A 2
H22B H 0.1351 0.6700 0.6674 0.093 Uiso 0.41(3) 1 calc PR A 2
C23 C 0.542(3) 0.522(2) 0.513(3) 0.094(11) Uiso 0.50 1 d PD . .
H23A H 0.6094 0.5551 0.5374 0.113 Uiso 0.50 1 d P . .
C24 C 0.534(2) 0.5110(12) 0.4316(14) 0.104(6) Uiso 1 1 d D . .
C25 C 0.408(3) 0.4744(19) 0.372(2) 0.077(9) Uiso 0.50 1 d P . .
H25A H 0.3847 0.4714 0.3040 0.093 Uiso 0.50 1 d P . .
C26 C 0.317(3) 0.4424(19) 0.407(2) 0.080(9) Uiso 0.50 1 d PD . .
C27 C 0.334(3) 0.4503(18) 0.511(2) 0.082(9) Uiso 0.50 1 d PD . .
H27A H 0.2723 0.4346 0.5405 0.098 Uiso 0.50 1 d P . .
C28 C 0.606(4) 0.541(2) 0.364(3) 0.102(12) Uiso 0.50 1 d PD . 1
H28A H 0.6764 0.5591 0.3855 0.154 Uiso 0.50 1 d P B 1
H28B H 0.6169 0.4956 0.3195 0.154 Uiso 0.50 1 d P C 1
H28C H 0.5481 0.5705 0.3138 0.154 Uiso 0.50 1 d P D 1
C28' C 0.529(5) 0.508(3) 0.3281(17) 0.136(18) Uiso 0.50 1 d PD . 2
H28D H 0.5997 0.5276 0.3143 0.204 Uiso 0.50 1 d P E 2
H28E H 0.5185 0.4572 0.3074 0.204 Uiso 0.50 1 d P F 2
H28F H 0.4536 0.5334 0.2938 0.204 Uiso 0.50 1 d P G 2
C29 C 0.190(3) 0.408(2) 0.359(3) 0.122(16) Uiso 0.50 1 d PD . .
H29A H 0.1894 0.4042 0.2929 0.183 Uiso 0.50 1 d P . .
H29B H 0.1869 0.3599 0.3819 0.183 Uiso 0.50 1 d P . .
H29C H 0.1249 0.4368 0.3665 0.183 Uiso 0.50 1 d P . .

loop_
_atom_site_aniso_label
_atom_site_aniso_U_11
_atom_site_aniso_U_22
_atom_site_aniso_U_33
_atom_site_aniso_U_23
_atom_site_aniso_U_13
_atom_site_aniso_U_12
Re1 0.0301(3) 0.0456(3) 0.0524(3) -0.0013(2) 0.0154(2) -0.0014(2)
Re2 0.0352(3) 0.0582(4) 0.0559(3) -0.0034(3) 0.0136(2) 0.0077(2)
Cl1 0.0465(18) 0.053(2) 0.118(3) 0.011(2) 0.033(2) -0.0024(16)
Cl2 0.0346(15) 0.071(2) 0.0621(19) -0.0057(17) 0.0173(14) -0.0116(15)
O1 0.029(4) 0.068(6) 0.064(6) 0.004(5) 0.015(4) 0.002(4)
O2 0.072(7) 0.046(6) 0.106(8) 0.006(5) 0.047(6) 0.005(5)
O3 0.031(4) 0.071(6) 0.071(6) 0.003(5) 0.020(4) 0.004(4)
O4 0.062(7) 0.123(10) 0.072(8) -0.019(7) 0.007(6) 0.004(7)
O5 0.040(5) 0.079(7) 0.100(8) 0.000(6) 0.025(5) 0.012(5)
O6 0.063(7) 0.067(7) 0.121(10) 0.011(7) 0.014(6) 0.012(6)
O7 0.032(4) 0.045(5) 0.057(5) -0.004(4) 0.017(4) -0.004(4)
O8 0.023(4) 0.045(5) 0.058(5) -0.006(4) 0.009(3) -0.002(3)
O9 0.029(4) 0.061(5) 0.057(5) -0.003(4) 0.018(4) 0.004(4)
O10 0.037(4) 0.048(5) 0.050(5) -0.003(4) 0.013(4) 0.004(4)
N1 0.041(5) 0.046(6) 0.051(6) -0.006(5) 0.022(5) -0.003(5)
N2 0.035(5) 0.058(7) 0.056(6) -0.001(5) 0.006(5) 0.005(5)
C1 0.042(7) 0.049(7) 0.044(6) 0.001(6) 0.017(5) -0.012(6)
C2 0.037(7) 0.062(9) 0.054(8) -0.007(7) 0.015(6) -0.003(6)
C3 0.020(5) 0.055(7) 0.045(7) 0.011(6) 0.003(5) 0.004(5)
C4 0.034(6) 0.068(9) 0.056(8) -0.001(7) 0.015(6) 0.013(6)
C5 0.042(7) 0.062(9) 0.061(8) 0.002(7) 0.013(6) 0.014(6)
C6 0.036(7) 0.093(12) 0.054(8) -0.006(8) 0.008(6) -0.011(8)
C7 0.028(6) 0.047(7) 0.044(6) -0.003(6) 0.011(5) -0.007(5)
C8 0.028(6) 0.059(8) 0.041(6) -0.006(6) 0.017(5) -0.006(5)
C9 0.035(6) 0.050(7) 0.046(7) 0.002(6) 0.011(5) -0.004(5)
C10 0.032(6) 0.045(7) 0.026(5) -0.001(5) 0.007(4) 0.007(5)
C11 0.039(6) 0.056(7) 0.029(5) -0.011(5) 0.012(5) -0.002(5)
C12 0.028(5) 0.043(6) 0.042(6) -0.002(5) 0.010(5) -0.005(5)
C13 0.038(6) 0.059(8) 0.057(8) -0.009(6) 0.017(6) -0.007(6)
C14 0.044(7) 0.052(8) 0.065(9) -0.015(7) 0.019(6) -0.019(6)
C15 0.047(7) 0.056(8) 0.045(7) -0.010(6) 0.018(6) -0.007(6)
C16 0.051(8) 0.083(11) 0.049(8) 0.000(7) 0.011(6) -0.012(7)
C17 0.063(9) 0.071(9) 0.042(7) 0.007(7) 0.018(6) -0.020(7)
C20 0.033(6) 0.067(9) 0.048(7) -0.008(6) 0.010(5) 0.005(6)

loop_
_atom_type_symbol
_atom_type_description
_atom_type_scat_dispersion_real
_atom_type_scat_dispersion_imag
_atom_type_scat_source
C C 0.0033 0.0016 'International Tables Vol C Tables 4.2.6.8 and 6.1.1.4'
H H 0.0000 0.0000 'International Tables Vol C Tables 4.2.6.8 and 6.1.1.4'
N N 0.0061 0.0033 'International Tables Vol C Tables 4.2.6.8 and 6.1.1.4'
O O 0.0106 0.0060 'International Tables Vol C Tables 4.2.6.8 and 6.1.1.4'
Cl Cl 0.1484 0.1585 'International Tables Vol C Tables 4.2.6.8 and 6.1.1.4'
Re Re -1.0185 7.2310 'International Tables Vol C Tables 4.2.6.8 and 6.1.1.4'

loop_
_geom_angle_atom_site_label_1
_geom_angle_atom_site_label_2
_geom_angle_atom_site_label_3
_geom_angle
_geom_angle_site_symmetry_1
_geom_angle_site_symmetry_3
_geom_angle_publ_flag
C2 Re1 C1 87.1(5) . . ?
C2 Re1 C3 91.4(5) . . ?
C1 Re1 C3 89.9(5) . . ?
C2 Re1 O8 172.8(4) . . ?
C1 Re1 O8 98.0(4) . . ?
C3 Re1 O8 93.7(4) . . ?
C2 Re1 O7 100.3(4) . . ?
C1 Re1 O7 171.6(4) . . ?
C3 Re1 O7 93.9(4) . . ?
O8 Re1 O7 74.3(3) . . ?
C2 Re1 N1 92.9(5) . . ?
C1 Re1 N1 91.6(4) . . ?
C3 Re1 N1 175.5(4) . . ?
O8 Re1 N1 81.9(3) . . ?
O7 Re1 N1 84.1(3) . . ?
C5 Re2 C6 86.3(6) . . ?
C5 Re2 C4 92.0(5) . . ?
C6 Re2 C4 89.5(6) . . ?
C5 Re2 O10 173.8(5) . . ?
C6 Re2 O10 98.7(5) . . ?
C4 Re2 O10 91.8(4) . . ?
C5 Re2 O9 100.5(5) . . ?
C6 Re2 O9 172.4(5) . . ?
C4 Re2 O9 93.5(5) . . ?
O10 Re2 O9 74.3(3) . . ?
C5 Re2 N2 92.3(5) . 3_666 ?
C6 Re2 N2 94.5(5) . 3_666 ?
C4 Re2 N2 174.3(4) . 3_666 ?
O10 Re2 N2 83.6(3) . 3_666 ?
O9 Re2 N2 82.0(4) . 3_666 ?
C7 O7 Re1 117.8(7) . . ?
C8 O8 Re1 118.0(7) . . ?
C11 O9 Re2 118.1(8) . . ?
C10 O10 Re2 117.3(7) . . ?
C17 N1 C13 113.1(11) . . ?
C17 N1 Re1 123.9(9) . . ?
C13 N1 Re1 123.0(8) . . ?
C18 N2 C22' 102(2) . . ?
C18 N2 C22 122.8(17) . . ?
C22' N2 C22 33.7(19) . . ?
C18 N2 C18' 31.6(15) . . ?
C22' N2 C18' 108(2) . . ?
C22 N2 C18' 110.5(19) . . ?
C18 N2 Re2 118.6(13) . 3_666 ?
C22' N2 Re2 129(2) . 3_666 ?
C22 N2 Re2 118.5(11) . 3_666 ?
C18' N2 Re2 123.0(16) . 3_666 ?
O1 C1 Re1 177.8(10) . . ?
O2 C2 Re1 178.8(11) . . ?
O3 C3 Re1 178.1(10) . . ?
O4 C4 Re2 174.6(11) . . ?
O5 C5 Re2 178.6(13) . . ?
O6 C6 Re2 177.2(13) . . ?
O7 C7 C12 126.3(10) . . ?
O7 C7 C8 115.0(10) . . ?
C12 C7 C8 118.7(11) . . ?
O8 C8 C9 124.6(10) . . ?
O8 C8 C7 114.7(11) . . ?
C9 C8 C7 120.5(10) . . ?
C10 C9 C8 118.4(10) . . ?
C10 C9 Cl1 123.2(10) . . ?
C8 C9 Cl1 118.3(9) . . ?
O10 C10 C9 122.6(11) . . ?
O10 C10 C11 116.1(9) . . ?
C9 C10 C11 121.2(10) . . ?
O9 C11 C12 125.9(11) . . ?
O9 C11 C10 114.1(10) . . ?
C12 C11 C10 119.9(10) . . ?
C11 C12 C7 120.6(10) . . ?
C11 C12 Cl2 119.4(8) . . ?
C7 C12 Cl2 119.9(9) . . ?
C14 C13 N1 123.1(11) . . ?
C15 C14 C13 120.0(11) . . ?
C14 C15 C16 117.6(11) . . ?
C14 C15 C20 120.2(11) . . ?
C16 C15 C20 122.2(11) . . ?
C17 C16 C15 119.0(13) . . ?
C16 C17 N1 126.8(13) . . ?
N2 C18 C19 119(2) . . ?
C20 C19 C18 125(2) . . ?
C19' C18' N2 126(3) . . ?
C18' C19' C20 116(3) . . ?
C21' C20 C19 105(3) . . ?
C21' C20 C19' 125(3) . . ?
C19 C20 C19' 32.2(14) . . ?
C21' C20 C21 35(3) . . ?
C19 C20 C21 113.5(17) . . ?
C19' C20 C21 113.4(18) . . ?
C21' C20 C15 115(3) . . ?
C19 C20 C15 123.4(15) . . ?
C19' C20 C15 118.9(16) . . ?
C21 C20 C15 122.4(13) . . ?
C22 C21 C20 120.3(19) . . ?
C21 C22 N2 119(2) . . ?
C20 C21' C22' 110(5) . . ?
N2 C22' C21' 134(4) . . ?
C24 C23 C23 72(4) . 3_666 ?
C24 C23 C24 126(2) . 3_666 ?
C23 C23 C24 54(3) 3_666 3_666 ?
C24 C23 C27 71(2) . 3_666 ?
C23 C23 C27 140(5) 3_666 3_666 ?
C24 C23 C27 157(3) 3_666 3_666 ?
C24 C23 C25 164(4) . 3_666 ?
C23 C23 C25 113(4) 3_666 3_666 ?
C24 C23 C25 61(2) 3_666 3_666 ?
C27 C23 C25 98(2) 3_666 3_666 ?
C24 C23 C26 124(3) . 3_666 ?
C23 C23 C26 155(5) 3_666 3_666 ?
C24 C23 C26 107(3) 3_666 3_666 ?
C27 C23 C26 52.8(19) 3_666 3_666 ?
C25 C23 C26 46.0(17) 3_666 3_666 ?
C23 C24 C23 54(2) . 3_666 ?
C23 C24 C28 133(3) . . ?
C23 C24 C28 173(3) 3_666 . ?
C23 C24 C28' 172(3) . . ?
C23 C24 C28' 133(3) 3_666 . ?
C28 C24 C28' 41(2) . . ?
C23 C24 C25 119(2) . . ?
C23 C24 C25 66(2) 3_666 . ?
C28 C24 C25 107(2) . . ?
C28' C24 C25 67(3) . . ?
C23 C24 C27 64(2) . 3_666 ?
C23 C24 C27 117(2) 3_666 3_666 ?
C28 C24 C27 70(2) . 3_666 ?
C28' C24 C27 110(3) . 3_666 ?
C25 C24 C27 177(2) . 3_666 ?
C26 C25 C24 125(3) . . ?
C26 C25 C23 73(2) . 3_666 ?
C24 C25 C23 52.3(15) . 3_666 ?
C26 C25 C28' 175(4) . . ?
C24 C25 C28' 54.6(15) . . ?
C23 C25 C28' 106(2) 3_666 . ?
C25 C26 C27 116(3) . . ?
C25 C26 C29 132(3) . . ?
C27 C26 C29 112(3) . . ?
C25 C26 C23 61(2) . 3_666 ?
C27 C26 C23 55(2) . 3_666 ?
C29 C26 C23 167(3) . 3_666 ?
C26 C27 C23 72(2) . 3_666 ?
C26 C27 C24 116(2) . 3_666 ?
C23 C27 C24 44.2(16) 3_666 3_666 ?
C26 C27 C28 166(2) . 3_666 ?
C23 C27 C28 95(2) 3_666 3_666 ?
C24 C27 C28 51.9(12) 3_666 3_666 ?
C24 C28 C27 58.2(16) . 3_666 ?
C24 C28' C25 58.3(19) . . ?

loop_
_geom_bond_atom_site_label_1
_geom_bond_atom_site_label_2
_geom_bond_distance
_geom_bond_site_symmetry_2
_geom_bond_publ_flag
Re1 C2 1.894(15) . ?
Re1 C1 1.896(12) . ?
Re1 C3 1.906(13) . ?
Re1 O8 2.135(8) . ?
Re1 O7 2.154(7) . ?
Re1 N1 2.156(10) . ?
Re2 C5 1.874(13) . ?
Re2 C6 1.878(18) . ?
Re2 C4 1.908(14) . ?
Re2 O10 2.144(8) . ?
Re2 O9 2.153(9) . ?
Re2 N2 2.203(10) 3_666 ?
Cl1 C9 1.704(12) . ?
Cl2 C12 1.736(11) . ?
O1 C1 1.164(14) . ?
O2 C2 1.171(16) . ?
O3 C3 1.153(14) . ?
O4 C4 1.187(16) . ?
O5 C5 1.174(15) . ?
O6 C6 1.192(19) . ?
O7 C7 1.254(14) . ?
O8 C8 1.268(13) . ?
O9 C11 1.276(13) . ?
O10 C10 1.275(13) . ?
N1 C17 1.339(15) . ?
N1 C13 1.379(15) . ?
N2 C18 1.25(3) . ?
N2 C22' 1.34(4) . ?
N2 C22 1.39(2) . ?
N2 C18' 1.41(4) . ?
N2 Re2 2.203(10) 3_666 ?
C7 C12 1.384(15) . ?
C7 C8 1.531(15) . ?
C8 C9 1.402(17) . ?
C9 C10 1.370(15) . ?
C10 C11 1.512(16) . ?
C11 C12 1.374(16) . ?
C13 C14 1.371(17) . ?
C14 C15 1.361(16) . ?
C15 C16 1.373(17) . ?
C15 C20 1.529(17) . ?
C16 C17 1.335(18) . ?
C18 C19 1.42(3) . ?
C19 C20 1.36(3) . ?
C18' C19' 1.34(4) . ?
C19' C20 1.41(3) . ?
C20 C21' 1.32(6) . ?
C20 C21 1.44(3) . ?
C21 C22 1.39(3) . ?
C21' C22' 1.39(6) . ?
C23 C24 1.22(4) . ?
C23 C23 1.23(5) 3_666 ?
C23 C24 1.45(4) 3_666 ?
C23 C27 1.58(5) 3_666 ?
C23 C25 1.67(5) 3_666 ?
C23 C26 1.83(4) 3_666 ?
C24 C23 1.45(4) 3_666 ?
C24 C28 1.536(10) . ?
C24 C28' 1.537(10) . ?
C24 C25 1.60(4) . ?
C24 C27 1.66(3) 3_666 ?
C25 C26 1.38(4) . ?
C25 C23 1.67(5) 3_666 ?
C25 C28' 1.74(6) . ?
C26 C27 1.53(4) . ?
C26 C29 1.545(10) . ?
C26 C23 1.83(4) 3_666 ?
C27 C23 1.58(5) 3_666 ?
C27 C24 1.66(3) 3_666 ?
C27 C28 1.83(5) 3_666 ?
C28 C27 1.83(5) 3_666 ?
